data_1504307
loop_
_publ_author_name
'Shen, Ruwei'
'Huang, Xian'

_publ_section_title
;
 Unexpected multiple electrophilic addition reaction of
 (Z)-alk-2-en-4-ynoates with N,N-dibromo-p-toluenesulfonamide (TsNBr(2)):
 a highly diastereoselective synthesis of densely functionalized
 aziridines.
;
_journal_issue 24
_journal_name_full 'Organic letters'
_journal_page_first 5698
_journal_page_last 5701
_journal_paper_doi 10.1021/ol902446h
_journal_volume 11
_journal_year 2009
_chemical_formula_sum 'C27 H26 Br2 N2 O6 S2'
_chemical_formula_weight 698.44
_chemical_name_systematic
; 
 ? 
;
_space_group_IT_number 2
_symmetry_cell_setting triclinic
_symmetry_space_group_name_Hall '-P 1'
_symmetry_space_group_name_H-M 'P -1'
_atom_sites_solution_hydrogens geom
_atom_sites_solution_primary direct
_atom_sites_solution_secondary difmap
_audit_creation_method SHELXL-97
_cell_angle_alpha 74.563(3)
_cell_angle_beta 72.728(3)
_cell_angle_gamma 72.866(3)
_cell_formula_units_Z 2
_cell_length_a 11.298(2)
_cell_length_b 11.271(2)
_cell_length_c 12.235(2)
_cell_measurement_reflns_used 2850
_cell_measurement_temperature 293(2)
_cell_measurement_theta_max 52.951
_cell_measurement_theta_min 4.601
_cell_volume 1394.2(4)
_computing_cell_refinement 'Bruker SMART'
_computing_data_collection 'Bruker SMART'
_computing_data_reduction 'Bruker SHELXTL'
_computing_molecular_graphics 'Bruker SHELXTL'
_computing_publication_material 'Bruker SHELXTL'
_computing_structure_refinement 'SHELXL-97 (Sheldrick, 1997)'
_computing_structure_solution 'SHELXS-97 (Sheldrick, 1990)'
_diffrn_ambient_temperature 293(2)
_diffrn_measured_fraction_theta_full 0.987
_diffrn_measured_fraction_theta_max 0.987
_diffrn_measurement_device_type 'CCD area detector'
_diffrn_measurement_method 'phi and omega scans'
_diffrn_radiation_monochromator graphite
_diffrn_radiation_source 'fine-focus sealed tube'
_diffrn_radiation_type MoK\a
_diffrn_radiation_wavelength 0.71073
_diffrn_reflns_av_R_equivalents 0.0450
_diffrn_reflns_av_sigmaI/netI 0.0628
_diffrn_reflns_limit_h_max 13
_diffrn_reflns_limit_h_min -12
_diffrn_reflns_limit_k_max 13
_diffrn_reflns_limit_k_min -13
_diffrn_reflns_limit_l_max 13
_diffrn_reflns_limit_l_min -14
_diffrn_reflns_number 7423
_diffrn_reflns_theta_full 25.50
_diffrn_reflns_theta_max 25.50
_diffrn_reflns_theta_min 1.78
_exptl_absorpt_coefficient_mu 3.102
_exptl_absorpt_correction_T_max 1.0000
_exptl_absorpt_correction_T_min 0.6547
_exptl_absorpt_correction_type empirical
_exptl_absorpt_process_details sadabs
_exptl_crystal_colour colorless
_exptl_crystal_density_diffrn 1.664
_exptl_crystal_density_method 'not measured'
_exptl_crystal_description prismatic
_exptl_crystal_F_000 704
_exptl_crystal_size_max 0.369
_exptl_crystal_size_mid 0.321
_exptl_crystal_size_min 0.175
_refine_diff_density_max 0.954
_refine_diff_density_min -1.676
_refine_diff_density_rms 0.132
_refine_ls_extinction_coef 0.0079(16)
_refine_ls_extinction_expression Fc^*^=kFc[1+0.001xFc^2^\l^3^/sin(2\q)]^-1/4^
_refine_ls_extinction_method SHELXL
_refine_ls_goodness_of_fit_ref 1.096
_refine_ls_hydrogen_treatment constr
_refine_ls_matrix_type full
_refine_ls_number_parameters 356
_refine_ls_number_reflns 5125
_refine_ls_number_restraints 0
_refine_ls_restrained_S_all 1.096
_refine_ls_R_factor_all 0.0824
_refine_ls_R_factor_gt 0.0657
_refine_ls_shift/su_max 0.034
_refine_ls_shift/su_mean 0.004
_refine_ls_structure_factor_coef Fsqd
_refine_ls_weighting_details 'calc w=1/[\s^2^(Fo^2^)+(0.1205P)^2^+0.0000P] where P=(Fo^2^+2Fc^2^)/3'
_refine_ls_weighting_scheme calc
_refine_ls_wR_factor_gt 0.1858
_refine_ls_wR_factor_ref 0.2017
_reflns_number_gt 3715
_reflns_number_total 5125
_reflns_threshold_expression >2sigma(I)
_cod_data_source_file ol902446h_si_002.cif
_cod_data_source_block cd28529
_cod_depositor_comments
;
The following automatic conversions were performed:

'_symmetry_cell_setting' value 'Triclinic' changed to 'triclinic'
according to /home/saulius/struct/CIF-dictionaries/cif_core.dic
dictionary named 'cif_core.dic' version 2.4.2 from 2011-04-26.

Automatic conversion script
Id: cif_fix_values 1715 2011-07-08 13:25:40Z adriana 
;
_cod_original_sg_symbol_H-M P-1
_cod_database_code 1504307

loop_
_symmetry_equiv_pos_as_xyz
'x, y, z'
'-x, -y, -z'

loop_
_atom_site_label
_atom_site_type_symbol
_atom_site_fract_x
_atom_site_fract_y
_atom_site_fract_z
_atom_site_U_iso_or_equiv
_atom_site_adp_type
_atom_site_occupancy
_atom_site_symmetry_multiplicity
_atom_site_calc_flag
_atom_site_refinement_flags
Br1 Br 0.91282(6) 0.04892(7) 0.35104(6) 0.0499(3) Uani 1 1 d .
Br2 Br 0.66779(8) 0.00422(7) 0.07495(6) 0.0605(3) Uani 1 1 d .
S1 S 0.75813(15) -0.27754(15) 0.39221(13) 0.0413(4) Uani 1 1 d .
S2 S 0.89484(14) 0.26019(15) 0.00895(13) 0.0412(4) Uani 1 1 d .
O1 O 0.6081(5) 0.0346(5) 0.5317(4) 0.0660(14) Uani 1 1 d .
O2 O 0.5914(4) 0.2133(4) 0.2411(3) 0.0417(10) Uani 1 1 d .
O3 O 0.8708(5) -0.3726(4) 0.4063(4) 0.0607(14) Uani 1 1 d .
O4 O 0.6566(5) -0.2560(5) 0.4908(4) 0.0520(12) Uani 1 1 d .
O5 O 0.9733(4) 0.1356(4) 0.0302(4) 0.0522(12) Uani 1 1 d .
O6 O 0.9410(4) 0.3639(4) 0.0111(4) 0.0522(12) Uani 1 1 d .
N1 N 0.8079(4) -0.1433(4) 0.3248(4) 0.0331(11) Uani 1 1 d .
N2 N 0.7542(5) 0.2768(5) 0.1012(4) 0.0406(12) Uani 1 1 d .
C1 C 0.7814(6) -0.0409(6) 0.3854(5) 0.0388(14) Uani 1 1 d .
C2 C 0.7112(5) -0.0257(5) 0.2973(4) 0.0330(12) Uani 1 1 d .
H2 H 0.6218 -0.0306 0.3263 0.040 Uiso 1 1 calc R
C3 C 0.7481(6) 0.0481(6) 0.1763(5) 0.0408(14) Uani 1 1 d .
H3 H 0.8410 0.0252 0.1477 0.049 Uiso 1 1 calc R
C4 C 0.7039(6) 0.1893(6) 0.1667(5) 0.0402(14) Uani 1 1 d .
C5 C 0.7096(6) -0.0381(6) 0.5135(5) 0.0414(14) Uani 1 1 d .
C6 C 0.7730(7) -0.1165(7) 0.6091(5) 0.0468(16) Uani 1 1 d .
C7 C 0.8823(7) -0.2086(8) 0.5900(6) 0.059(2) Uani 1 1 d .
H7 H 0.9219 -0.2215 0.5144 0.071 Uiso 1 1 calc R
C8 C 0.9348(8) -0.2824(9) 0.6804(7) 0.073(3) Uani 1 1 d .
H8 H 1.0075 -0.3472 0.6667 0.088 Uiso 1 1 calc R
C9 C 0.8800(11) -0.2604(11) 0.7903(8) 0.087(3) Uani 1 1 d .
H9 H 0.9159 -0.3099 0.8517 0.105 Uiso 1 1 calc R
C10 C 0.7732(12) -0.1666(10) 0.8115(7) 0.089(3) Uani 1 1 d .
H10 H 0.7382 -0.1508 0.8867 0.106 Uiso 1 1 calc R
C11 C 0.7162(9) -0.0944(8) 0.7215(6) 0.069(2) Uani 1 1 d .
H11 H 0.6413 -0.0323 0.7362 0.083 Uiso 1 1 calc R
C12 C 0.5333(6) 0.3419(6) 0.2564(6) 0.0464(15) Uani 1 1 d .
H12A H 0.4419 0.3522 0.2861 0.056 Uiso 1 1 calc R
H12B H 0.5486 0.3993 0.1817 0.056 Uiso 1 1 calc R
C13 C 0.5873(8) 0.3733(7) 0.3395(6) 0.067(2) Uani 1 1 d .
H13A H 0.5729 0.3158 0.4131 0.101 Uiso 1 1 calc R
H13B H 0.5466 0.4584 0.3505 0.101 Uiso 1 1 calc R
H13C H 0.6773 0.3659 0.3086 0.101 Uiso 1 1 calc R
C14 C 0.6990(5) -0.3002(5) 0.2854(5) 0.0340(13) Uani 1 1 d .
C15 C 0.5708(6) -0.2593(7) 0.2883(6) 0.0494(16) Uani 1 1 d .
H15 H 0.5151 -0.2200 0.3483 0.059 Uiso 1 1 calc R
C16 C 0.5250(7) -0.2765(6) 0.2025(6) 0.0481(16) Uani 1 1 d .
H16 H 0.4384 -0.2476 0.2045 0.058 Uiso 1 1 calc R
C17 C 0.6053(7) -0.3356(6) 0.1141(6) 0.0484(16) Uani 1 1 d .
C18 C 0.7347(7) -0.3784(6) 0.1121(6) 0.0502(16) Uani 1 1 d .
H18 H 0.7901 -0.4191 0.0529 0.060 Uiso 1 1 calc R
C19 C 0.7807(6) -0.3608(6) 0.1970(5) 0.0442(15) Uani 1 1 d .
H19 H 0.8672 -0.3897 0.1951 0.053 Uiso 1 1 calc R
C20 C 0.5548(9) -0.3542(7) 0.0209(7) 0.069(2) Uani 1 1 d .
H20A H 0.4670 -0.3577 0.0514 0.104 Uiso 1 1 calc R
H20B H 0.6034 -0.4319 -0.0040 0.104 Uiso 1 1 calc R
H20C H 0.5618 -0.2848 -0.0444 0.104 Uiso 1 1 calc R
C21 C 0.8574(5) 0.2869(6) -0.1253(5) 0.0386(14) Uani 1 1 d .
C22 C 0.8257(6) 0.4093(6) -0.1875(6) 0.0494(16) Uani 1 1 d .
H22 H 0.8253 0.4772 -0.1576 0.059 Uiso 1 1 calc R
C23 C 0.7953(7) 0.4315(7) -0.2922(6) 0.0533(17) Uani 1 1 d .
H23 H 0.7756 0.5141 -0.3334 0.064 Uiso 1 1 calc R
C24 C 0.7934(6) 0.3326(8) -0.3375(6) 0.0548(18) Uani 1 1 d .
C25 C 0.8258(6) 0.2092(6) -0.2771(6) 0.0491(16) Uani 1 1 d .
H25 H 0.8258 0.1418 -0.3075 0.059 Uiso 1 1 calc R
C26 C 0.8582(6) 0.1864(6) -0.1712(6) 0.0488(16) Uani 1 1 d .
H26 H 0.8805 0.1038 -0.1310 0.059 Uiso 1 1 calc R
C27 C 0.7570(8) 0.3545(9) -0.4516(7) 0.073(2) Uani 1 1 d .
H27A H 0.7886 0.2779 -0.4820 0.110 Uiso 1 1 calc R
H27B H 0.7933 0.4205 -0.5064 0.110 Uiso 1 1 calc R
H27C H 0.6658 0.3791 -0.4389 0.110 Uiso 1 1 calc R

loop_
_atom_site_aniso_label
_atom_site_aniso_U_11
_atom_site_aniso_U_22
_atom_site_aniso_U_33
_atom_site_aniso_U_23
_atom_site_aniso_U_13
_atom_site_aniso_U_12
Br1 0.0475(4) 0.0518(5) 0.0544(5) -0.0044(3) -0.0090(3) -0.0259(3)
Br2 0.0908(6) 0.0571(5) 0.0408(4) 0.0001(3) -0.0178(4) -0.0345(4)
S1 0.0450(9) 0.0364(9) 0.0357(8) 0.0066(6) -0.0050(7) -0.0163(7)
S2 0.0388(8) 0.0361(9) 0.0417(9) -0.0002(7) -0.0018(7) -0.0130(7)
O1 0.060(3) 0.071(4) 0.054(3) -0.024(3) 0.000(2) 0.000(3)
O2 0.043(2) 0.040(3) 0.037(2) -0.0063(19) 0.0014(18) -0.013(2)
O3 0.062(3) 0.040(3) 0.070(3) 0.014(2) -0.029(3) -0.007(2)
O4 0.063(3) 0.058(3) 0.035(2) -0.005(2) 0.003(2) -0.034(2)
O5 0.042(2) 0.044(3) 0.054(3) 0.001(2) -0.003(2) -0.005(2)
O6 0.053(3) 0.050(3) 0.053(3) -0.002(2) -0.006(2) -0.026(2)
N1 0.036(2) 0.025(3) 0.036(3) -0.003(2) -0.002(2) -0.013(2)
N2 0.038(3) 0.038(3) 0.033(3) 0.002(2) 0.001(2) -0.007(2)
C1 0.038(3) 0.039(3) 0.037(3) 0.000(3) -0.004(3) -0.017(3)
C2 0.037(3) 0.030(3) 0.031(3) -0.004(2) -0.006(2) -0.011(3)
C3 0.040(3) 0.041(4) 0.033(3) 0.007(3) -0.006(3) -0.012(3)
C4 0.041(3) 0.042(4) 0.028(3) 0.002(3) -0.007(3) -0.006(3)
C5 0.051(4) 0.040(4) 0.036(3) -0.016(3) -0.002(3) -0.016(3)
C6 0.059(4) 0.053(4) 0.039(4) -0.005(3) -0.007(3) -0.038(4)
C7 0.055(4) 0.083(6) 0.042(4) 0.007(4) -0.016(3) -0.032(4)
C8 0.077(6) 0.092(7) 0.060(5) 0.018(5) -0.035(5) -0.044(5)
C9 0.116(8) 0.110(9) 0.056(6) 0.028(5) -0.046(6) -0.070(7)
C10 0.151(10) 0.093(8) 0.045(5) -0.005(5) -0.014(6) -0.079(7)
C11 0.109(7) 0.072(5) 0.035(4) -0.012(4) -0.005(4) -0.043(5)
C12 0.053(4) 0.036(4) 0.041(4) -0.010(3) 0.000(3) -0.007(3)
C13 0.086(6) 0.054(5) 0.049(4) -0.010(4) 0.003(4) -0.018(4)
C14 0.045(3) 0.021(3) 0.041(3) -0.005(2) -0.007(3) -0.020(3)
C15 0.040(3) 0.050(4) 0.050(4) -0.001(3) 0.003(3) -0.019(3)
C16 0.047(4) 0.044(4) 0.059(4) -0.005(3) -0.014(3) -0.023(3)
C17 0.060(4) 0.039(4) 0.049(4) 0.003(3) -0.015(3) -0.023(3)
C18 0.067(5) 0.039(4) 0.043(4) -0.011(3) -0.006(3) -0.014(3)
C19 0.044(3) 0.034(4) 0.047(4) 0.000(3) -0.005(3) -0.010(3)
C20 0.109(7) 0.065(5) 0.062(5) -0.011(4) -0.035(5) -0.046(5)
C21 0.038(3) 0.033(3) 0.038(3) -0.003(3) 0.001(3) -0.010(3)
C22 0.056(4) 0.039(4) 0.044(4) -0.003(3) -0.003(3) -0.012(3)
C23 0.062(4) 0.046(4) 0.046(4) 0.001(3) -0.010(3) -0.016(4)
C24 0.041(4) 0.069(5) 0.039(4) 0.002(3) 0.004(3) -0.015(3)
C25 0.053(4) 0.050(4) 0.053(4) -0.023(3) -0.003(3) -0.022(3)
C26 0.047(4) 0.038(4) 0.051(4) -0.003(3) -0.001(3) -0.011(3)
C27 0.082(6) 0.086(6) 0.053(5) -0.007(4) -0.016(4) -0.029(5)

loop_
_atom_type_symbol
_atom_type_description
_atom_type_scat_dispersion_real
_atom_type_scat_dispersion_imag
_atom_type_scat_source
C C 0.0033 0.0016 'International Tables Vol C Tables 4.2.6.8 and 6.1.1.4'
H H 0.0000 0.0000 'International Tables Vol C Tables 4.2.6.8 and 6.1.1.4'
N N 0.0061 0.0033 'International Tables Vol C Tables 4.2.6.8 and 6.1.1.4'
O O 0.0106 0.0060 'International Tables Vol C Tables 4.2.6.8 and 6.1.1.4'
S S 0.1246 0.1234 'International Tables Vol C Tables 4.2.6.8 and 6.1.1.4'
Br Br -0.2901 2.4595 'International Tables Vol C Tables 4.2.6.8 and 6.1.1.4'

loop_
_geom_angle_atom_site_label_1
_geom_angle_atom_site_label_2
_geom_angle_atom_site_label_3
_geom_angle
O4 S1 O3 119.6(3)
O4 S1 N1 110.3(3)
O3 S1 N1 105.4(3)
O4 S1 C14 108.9(3)
O3 S1 C14 110.2(3)
N1 S1 C14 100.8(2)
O6 S2 O5 118.4(3)
O6 S2 N2 104.4(3)
O5 S2 N2 112.7(3)
O6 S2 C21 108.3(3)
O5 S2 C21 108.8(3)
N2 S2 C21 103.1(3)
C4 O2 C12 118.7(5)
C1 N1 C2 60.1(4)
C1 N1 S1 121.3(4)
C2 N1 S1 118.3(3)
C4 N2 S2 126.5(5)
N1 C1 C2 61.1(4)
N1 C1 C5 126.8(5)
C2 C1 C5 120.2(5)
N1 C1 Br1 117.0(4)
C2 C1 Br1 119.8(4)
C5 C1 Br1 106.6(4)
C1 C2 N1 58.8(3)
C1 C2 C3 121.4(5)
N1 C2 C3 113.4(5)
C1 C2 H2 116.7
N1 C2 H2 116.7
C3 C2 H2 116.7
C2 C3 C4 113.9(5)
C2 C3 Br2 108.4(4)
C4 C3 Br2 106.4(4)
C2 C3 H3 109.3
C4 C3 H3 109.3
Br2 C3 H3 109.3
N2 C4 O2 121.6(6)
N2 C4 C3 130.6(6)
O2 C4 C3 107.8(5)
O1 C5 C6 122.6(6)
O1 C5 C1 117.6(6)
C6 C5 C1 119.5(6)
C7 C6 C11 119.5(7)
C7 C6 C5 122.6(6)
C11 C6 C5 117.9(7)
C6 C7 C8 121.1(8)
C6 C7 H7 119.4
C8 C7 H7 119.4
C9 C8 C7 119.5(10)
C9 C8 H8 120.3
C7 C8 H8 120.3
C8 C9 C10 120.7(9)
C8 C9 H9 119.6
C10 C9 H9 119.6
C9 C10 C11 120.4(9)
C9 C10 H10 119.8
C11 C10 H10 119.8
C10 C11 C6 118.7(9)
C10 C11 H11 120.6
C6 C11 H11 120.6
O2 C12 C13 110.2(6)
O2 C12 H12A 109.6
C13 C12 H12A 109.6
O2 C12 H12B 109.6
C13 C12 H12B 109.6
H12A C12 H12B 108.1
C12 C13 H13A 109.5
C12 C13 H13B 109.5
H13A C13 H13B 109.5
C12 C13 H13C 109.5
H13A C13 H13C 109.5
H13B C13 H13C 109.5
C15 C14 C19 119.5(6)
C15 C14 S1 120.5(5)
C19 C14 S1 120.1(5)
C16 C15 C14 120.1(6)
C16 C15 H15 120.0
C14 C15 H15 120.0
C17 C16 C15 120.9(6)
C17 C16 H16 119.6
C15 C16 H16 119.6
C16 C17 C18 119.0(6)
C16 C17 C20 120.7(7)
C18 C17 C20 120.3(7)
C19 C18 C17 120.2(6)
C19 C18 H18 119.9
C17 C18 H18 119.9
C18 C19 C14 120.3(6)
C18 C19 H19 119.8
C14 C19 H19 119.8
C17 C20 H20A 109.5
C17 C20 H20B 109.5
H20A C20 H20B 109.5
C17 C20 H20C 109.5
H20A C20 H20C 109.5
H20B C20 H20C 109.5
C26 C21 C22 119.1(6)
C26 C21 S2 120.7(5)
C22 C21 S2 120.3(5)
C23 C22 C21 120.8(7)
C23 C22 H22 119.6
C21 C22 H22 119.6
C22 C23 C24 120.6(7)
C22 C23 H23 119.7
C24 C23 H23 119.7
C23 C24 C25 119.5(6)
C23 C24 C27 121.7(7)
C25 C24 C27 118.7(7)
C26 C25 C24 119.9(6)
C26 C25 H25 120.0
C24 C25 H25 120.1
C21 C26 C25 120.1(6)
C21 C26 H26 120.0
C25 C26 H26 120.0
C24 C27 H27A 109.5
C24 C27 H27B 109.5
H27A C27 H27B 109.5
C24 C27 H27C 109.5
H27A C27 H27C 109.5
H27B C27 H27C 109.5

loop_
_geom_bond_atom_site_label_1
_geom_bond_atom_site_label_2
_geom_bond_distance
Br1 C1 1.922(6)
Br2 C3 1.966(6)
S1 O4 1.414(5)
S1 O3 1.423(5)
S1 N1 1.688(5)
S1 C14 1.737(6)
S2 O6 1.423(5)
S2 O5 1.426(5)
S2 N2 1.645(5)
S2 C21 1.744(6)
O1 C5 1.195(8)
O2 C4 1.326(7)
O2 C12 1.441(7)
N1 C1 1.446(7)
N1 C2 1.480(7)
N2 C4 1.257(8)
C1 C2 1.465(8)
C1 C5 1.540(8)
C2 C3 1.497(7)
C2 H2 0.9800
C3 C4 1.504(9)
C3 H3 0.9800
C5 C6 1.495(9)
C6 C7 1.364(10)
C6 C11 1.390(10)
C7 C8 1.370(10)
C7 H7 0.9300
C8 C9 1.359(13)
C8 H8 0.9300
C9 C10 1.360(14)
C9 H9 0.9300
C10 C11 1.387(12)
C10 H10 0.9300
C11 H11 0.9300
C12 C13 1.490(10)
C12 H12A 0.9700
C12 H12B 0.9700
C13 H13A 0.9600
C13 H13B 0.9600
C13 H13C 0.9600
C14 C15 1.377(9)
C14 C19 1.385(8)
C15 C16 1.378(9)
C15 H15 0.9300
C16 C17 1.371(10)
C16 H16 0.9300
C17 C18 1.393(10)
C17 C20 1.501(9)
C18 C19 1.371(9)
C18 H18 0.9300
C19 H19 0.9300
C20 H20A 0.9600
C20 H20B 0.9600
C20 H20C 0.9600
C21 C26 1.388(9)
C21 C22 1.387(8)
C22 C23 1.364(9)
C22 H22 0.9300
C23 C24 1.378(10)
C23 H23 0.9300
C24 C25 1.389(10)
C24 C27 1.509(10)
C25 C26 1.388(9)
C25 H25 0.9300
C26 H26 0.9300
C27 H27A 0.9600
C27 H27B 0.9600
C27 H27C 0.9600

loop_
_geom_torsion_atom_site_label_1
_geom_torsion_atom_site_label_2
_geom_torsion_atom_site_label_3
_geom_torsion_atom_site_label_4
_geom_torsion
O4 S1 N1 C1 20.7(5)
O3 S1 N1 C1 -109.7(5)
C14 S1 N1 C1 135.6(4)
O4 S1 N1 C2 -49.7(5)
O3 S1 N1 C2 179.9(4)
C14 S1 N1 C2 65.2(4)
O6 S2 N2 C4 -145.8(6)
O5 S2 N2 C4 -16.0(7)
C21 S2 N2 C4 101.1(6)
S1 N1 C1 C2 -107.0(4)
C2 N1 C1 C5 107.8(7)
S1 N1 C1 C5 0.8(8)
C2 N1 C1 Br1 -110.8(5)
S1 N1 C1 Br1 142.2(3)
C5 C1 C2 N1 -118.0(6)
Br1 C1 C2 N1 106.4(5)
N1 C1 C2 C3 -100.0(6)
C5 C1 C2 C3 141.9(6)
Br1 C1 C2 C3 6.3(8)
S1 N1 C2 C1 111.7(4)
C1 N1 C2 C3 113.7(5)
S1 N1 C2 C3 -134.6(4)
C1 C2 C3 C4 -78.6(7)
N1 C2 C3 C4 -145.2(5)
C1 C2 C3 Br2 163.2(4)
N1 C2 C3 Br2 96.6(4)
S2 N2 C4 O2 177.6(4)
S2 N2 C4 C3 -4.7(10)
C12 O2 C4 N2 -7.3(9)
C12 O2 C4 C3 174.5(5)
C2 C3 C4 N2 146.8(6)
Br2 C3 C4 N2 -93.8(7)
C2 C3 C4 O2 -35.2(7)
Br2 C3 C4 O2 84.2(5)
N1 C1 C5 O1 -112.5(7)
C2 C1 C5 O1 -37.7(9)
Br1 C1 C5 O1 103.0(6)
N1 C1 C5 C6 72.8(8)
C2 C1 C5 C6 147.6(5)
Br1 C1 C5 C6 -71.7(6)
O1 C5 C6 C7 173.1(7)
C1 C5 C6 C7 -12.5(9)
O1 C5 C6 C11 -6.1(9)
C1 C5 C6 C11 168.3(6)
C11 C6 C7 C8 2.1(11)
C5 C6 C7 C8 -177.1(7)
C6 C7 C8 C9 -2.6(12)
C7 C8 C9 C10 0.5(13)
C8 C9 C10 C11 2.0(14)
C9 C10 C11 C6 -2.4(12)
C7 C6 C11 C10 0.4(10)
C5 C6 C11 C10 179.7(6)
C4 O2 C12 C13 -82.1(7)
O4 S1 C14 C15 19.6(6)
O3 S1 C14 C15 152.6(5)
N1 S1 C14 C15 -96.4(5)
O4 S1 C14 C19 -159.8(5)
O3 S1 C14 C19 -26.8(5)
N1 S1 C14 C19 84.1(5)
C19 C14 C15 C16 -1.2(9)
S1 C14 C15 C16 179.3(5)
C14 C15 C16 C17 0.8(10)
C15 C16 C17 C18 0.0(10)
C15 C16 C17 C20 179.9(6)
C16 C17 C18 C19 -0.4(10)
C20 C17 C18 C19 179.7(6)
C17 C18 C19 C14 0.0(10)
C15 C14 C19 C18 0.9(9)
S1 C14 C19 C18 -179.7(5)
O6 S2 C21 C26 154.7(5)
O5 S2 C21 C26 24.8(6)
N2 S2 C21 C26 -95.0(5)
O6 S2 C21 C22 -25.5(6)
O5 S2 C21 C22 -155.4(5)
N2 S2 C21 C22 84.7(5)
C26 C21 C22 C23 0.3(10)
S2 C21 C22 C23 -179.5(5)
C21 C22 C23 C24 1.0(11)
C22 C23 C24 C25 -1.5(10)
C22 C23 C24 C27 178.5(7)
C23 C24 C25 C26 0.8(10)
C27 C24 C25 C26 -179.2(6)
C22 C21 C26 C25 -1.0(9)
S2 C21 C26 C25 178.8(5)
C24 C25 C26 C21 0.5(10)
